data_7129229
loop_
_publ_author_name
'Hu, Linfeng'
'Cao, Weidi'
'Wang, Kaixuan'
'Liu, Xiaohua'
'Feng, Xiaoming'

_publ_section_title
;
 Asymmetric synthesis of dihydrocarbazoles through Friedel-Crafts
 alkylation/annulation sequential reaction of indoles
;
_journal_name_full 'Chemical Communications'
_journal_paper_doi 10.1039/D1CC05099K
_journal_year 2021
_chemical_absolute_configuration ad
_chemical_formula_moiety 'C23 H21 N3 O3'
_chemical_formula_sum 'C23 H21 N3 O3'
_chemical_formula_weight 387.43
_space_group_crystal_system monoclinic
_space_group_IT_number 4
_space_group_name_Hall 'P 2yb'
_space_group_name_H-M_alt 'P 1 21 1'
_atom_sites_solution_hydrogens mixed
_atom_sites_solution_primary dual
_atom_sites_solution_secondary difmap
_audit_creation_method SHELXL-2018/3
_audit_update_record
;
2020-11-09 deposited with the CCDC.	2021-11-12 downloaded from the CCDC.
;
_cell_angle_alpha 90
_cell_angle_beta 110.2220(10)
_cell_angle_gamma 90
_cell_formula_units_Z 4
_cell_length_a 14.9940(4)
_cell_length_b 7.9399(2)
_cell_length_c 18.0476(5)
_cell_measurement_reflns_used 9855
_cell_measurement_temperature 143(2)
_cell_measurement_theta_max 80.51
_cell_measurement_theta_min 3.32
_cell_volume 2016.14(9)
_computing_cell_refinement 'Bruker SAINT'
_computing_data_collection 'Bruker APEX3'
_computing_data_reduction 'Bruker SAINT'
_computing_molecular_graphics 'Bruker SHELXTL'
_computing_publication_material 'Bruker SHELXTL'
_computing_structure_refinement 'SHELXL-2018/3 (Sheldrick, 2018)'
_computing_structure_solution 'SHELXT (Sheldrick 2008)'
_diffrn_ambient_temperature 143(2)
_diffrn_measured_fraction_theta_full 0.988
_diffrn_measured_fraction_theta_max 0.975
_diffrn_measurement_device_type 'Bruker D8 Venture Photon II'
_diffrn_measurement_method '\f and \w scans'
_diffrn_radiation_type CuK\a
_diffrn_radiation_wavelength 1.54178
_diffrn_reflns_av_R_equivalents 0.0801
_diffrn_reflns_av_unetI/netI 0.0568
_diffrn_reflns_Laue_measured_fraction_full 0.988
_diffrn_reflns_Laue_measured_fraction_max 0.975
_diffrn_reflns_limit_h_max 19
_diffrn_reflns_limit_h_min -18
_diffrn_reflns_limit_k_max 8
_diffrn_reflns_limit_k_min -9
_diffrn_reflns_limit_l_max 22
_diffrn_reflns_limit_l_min -23
_diffrn_reflns_number 40560
_diffrn_reflns_point_group_measured_fraction_full 0.973
_diffrn_reflns_point_group_measured_fraction_max 0.942
_diffrn_reflns_theta_full 67.679
_diffrn_reflns_theta_max 81.381
_diffrn_reflns_theta_min 2.609
_exptl_absorpt_coefficient_mu 0.697
_exptl_absorpt_correction_T_max 1.0000
_exptl_absorpt_correction_T_min 0.7970
_exptl_absorpt_correction_type numerical
_exptl_absorpt_process_details 'SADABS (Krause et al., 2015)'
_exptl_crystal_colour colourless
_exptl_crystal_density_diffrn 1.276
_exptl_crystal_description flake
_exptl_crystal_F_000 816
_exptl_crystal_recrystallization_method 'Re-crystallisation from solvent: EA, Hexane'
_exptl_crystal_size_max 0.222
_exptl_crystal_size_mid 0.085
_exptl_crystal_size_min 0.069
_refine_diff_density_max 0.248
_refine_diff_density_min -0.275
_refine_diff_density_rms 0.052
_refine_ls_abs_structure_details
; 
 Flack x determined using 2812 quotients [(I+)-(I-)]/[(I+)+(I-)] 
 (Parsons, Flack and Wagner, Acta Cryst. B69 (2013) 249-259). 
;
_refine_ls_abs_structure_Flack -0.06(11)
_refine_ls_extinction_method none
_refine_ls_goodness_of_fit_ref 1.047
_refine_ls_hydrogen_treatment mixed
_refine_ls_matrix_type full
_refine_ls_number_parameters 535
_refine_ls_number_reflns 8393
_refine_ls_number_restraints 3
_refine_ls_restrained_S_all 1.047
_refine_ls_R_factor_all 0.0618
_refine_ls_R_factor_gt 0.0474
_refine_ls_shift/su_max 0.008
_refine_ls_shift/su_mean 0.001
_refine_ls_structure_factor_coef Fsqd
_refine_ls_weighting_details 'w=1/[\s^2^(Fo^2^)+(0.0296P)^2^+1.2515P] where P=(Fo^2^+2Fc^2^)/3'
_refine_ls_weighting_scheme calc
_refine_ls_wR_factor_gt 0.1004
_refine_ls_wR_factor_ref 0.1117
_reflns_Friedel_coverage 0.800
_reflns_Friedel_fraction_full 0.956
_reflns_Friedel_fraction_max 0.904
_reflns_number_gt 7234
_reflns_number_total 8393
_reflns_threshold_expression 'I > 2\s(I)'
_cod_data_source_file d1cc05099k2.cif
_cod_data_source_block hlf004
_cod_original_sg_symbol_H-M 'P 21'
_cod_database_code 7129229
_shelx_shelxl_version_number 2018/3
_shelx_space_group_comment
; 
The symmetry employed for this shelxl refinement is uniquely defined 
by the following loop, which should always be used as a source of 
symmetry information in preference to the above space-group names. 
They are only intended as comments. 
;
_shelx_estimated_absorpt_t_min 0.861
_shelx_estimated_absorpt_t_max 0.953

loop_
_space_group_symop_operation_xyz
'x, y, z'
'-x, y+1/2, -z'

loop_
_atom_site_label
_atom_site_type_symbol
_atom_site_fract_x
_atom_site_fract_y
_atom_site_fract_z
_atom_site_U_iso_or_equiv
_atom_site_adp_type
_atom_site_occupancy
_atom_site_site_symmetry_order
_atom_site_calc_flag
_atom_site_refinement_flags_posn
_atom_site_refinement_flags_adp
_atom_site_refinement_flags_occupancy
_atom_site_disorder_assembly
_atom_site_disorder_group
O1A O 0.93478(16) 0.6615(3) -0.12444(14) 0.0267(5) Uani 1 1 d . . . . .
O2A O 0.77800(17) 0.6475(3) -0.19172(14) 0.0305(5) Uani 1 1 d . . . . .
O3A O 0.73922(17) 0.3306(3) 0.11236(14) 0.0306(5) Uani 1 1 d . . . . .
N1A N 0.64851(19) 0.5284(3) -0.07204(16) 0.0229(5) Uani 1 1 d . . . . .
N2A N 0.65408(19) 0.3939(4) -0.01831(16) 0.0236(6) Uani 1 1 d . . . . .
N3A N 0.9281(2) 0.5683(4) 0.13314(17) 0.0253(6) Uani 1 1 d D . . . .
H3NA H 0.920(3) 0.527(6) 0.1731(19) 0.031(11) Uiso 1 1 d D . . . .
C1A C 1.0594(3) 0.5540(6) -0.1641(3) 0.0389(9) Uani 1 1 d . . . . .
H1AA H 1.074724 0.487266 -0.203807 0.058 Uiso 1 1 calc R U . . .
H1AB H 1.084772 0.497823 -0.112717 0.058 Uiso 1 1 calc R U . . .
H1AC H 1.087880 0.666189 -0.160512 0.058 Uiso 1 1 calc R U . . .
C2A C 0.9528(2) 0.5706(5) -0.1877(2) 0.0293(7) Uani 1 1 d . . . . .
H2AA H 0.926669 0.633438 -0.238017 0.035 Uiso 1 1 calc R U . . .
H2AB H 0.922747 0.458006 -0.194744 0.035 Uiso 1 1 calc R U . . .
C3A C 0.8438(2) 0.6871(4) -0.13333(19) 0.0224(6) Uani 1 1 d . . . . .
C4A C 0.8357(2) 0.7800(4) -0.06187(19) 0.0220(6) Uani 1 1 d . . . . .
H4AA H 0.861130 0.896333 -0.062406 0.026 Uiso 1 1 calc R U . . .
C5A C 0.7305(2) 0.7978(4) -0.0684(2) 0.0238(6) Uani 1 1 d . . . . .
H5AA H 0.722184 0.900432 -0.040331 0.029 Uiso 1 1 calc R U . . .
H5AB H 0.689507 0.807800 -0.124553 0.029 Uiso 1 1 calc R U . . .
C6A C 0.7029(2) 0.6463(4) -0.03271(19) 0.0228(6) Uani 1 1 d . . . . .
C7A C 0.7531(2) 0.6050(4) 0.05315(19) 0.0225(6) Uani 1 1 d . . . . .
C8A C 0.7176(2) 0.4261(4) 0.05531(19) 0.0239(6) Uani 1 1 d . . . . .
C9A C 0.7236(2) 0.7137(5) 0.1113(2) 0.0298(7) Uani 1 1 d . . . . .
H9AA H 0.654879 0.704212 0.099278 0.045 Uiso 1 1 calc R U . . .
H9AB H 0.740183 0.831607 0.106478 0.045 Uiso 1 1 calc R U . . .
H9AC H 0.757032 0.674660 0.165380 0.045 Uiso 1 1 calc R U . . .
C11A C 0.6031(2) 0.2442(4) -0.0484(2) 0.0232(6) Uani 1 1 d . . . . .
C12A C 0.5633(3) 0.2229(5) -0.1297(2) 0.0312(8) Uani 1 1 d . . . . .
H12A H 0.571593 0.306855 -0.164191 0.037 Uiso 1 1 calc R U . . .
C13A C 0.5111(3) 0.0780(5) -0.1604(2) 0.0372(9) Uani 1 1 d . . . . .
H13A H 0.483273 0.064223 -0.215967 0.045 Uiso 1 1 calc R U . . .
C14A C 0.4996(3) -0.0465(5) -0.1103(2) 0.0355(8) Uani 1 1 d . . . . .
H14A H 0.464513 -0.145730 -0.131182 0.043 Uiso 1 1 calc R U . . .
C15A C 0.5401(2) -0.0235(5) -0.0295(2) 0.0316(8) Uani 1 1 d . . . . .
H15A H 0.532368 -0.108275 0.004960 0.038 Uiso 1 1 calc R U . . .
C16A C 0.5917(2) 0.1206(5) 0.0025(2) 0.0275(7) Uani 1 1 d . . . . .
H16A H 0.618741 0.134591 0.058073 0.033 Uiso 1 1 calc R U . . .
C21A C 0.8570(2) 0.6199(4) 0.06560(19) 0.0228(6) Uani 1 1 d . . . . .
C22A C 0.8944(2) 0.6998(4) 0.01558(18) 0.0209(6) Uani 1 1 d . . . . .
C23A C 0.9963(2) 0.7013(4) 0.05513(19) 0.0237(6) Uani 1 1 d . . . . .
C24A C 1.0730(2) 0.7683(4) 0.0376(2) 0.0261(7) Uani 1 1 d . . . . .
H24A H 1.063345 0.823324 -0.011275 0.031 Uiso 1 1 calc R U . . .
C25A C 1.1634(2) 0.7525(5) 0.0932(2) 0.0296(7) Uani 1 1 d . . . . .
H25A H 1.215736 0.799885 0.082319 0.035 Uiso 1 1 calc R U . . .
C26A C 1.1799(2) 0.6686(5) 0.1650(2) 0.0314(8) Uani 1 1 d . . . . .
H26A H 1.242903 0.659414 0.201562 0.038 Uiso 1 1 calc R U . . .
C27A C 1.1054(2) 0.5989(5) 0.1832(2) 0.0299(7) Uani 1 1 d . . . . .
H27A H 1.116147 0.540265 0.231381 0.036 Uiso 1 1 calc R U . . .
C28A C 1.0142(2) 0.6180(4) 0.12839(19) 0.0246(6) Uani 1 1 d . . . . .
O1B O 0.47051(17) 0.3471(3) 0.39168(14) 0.0304(5) Uani 1 1 d . . . . .
O2B O 0.5758(2) 0.3664(4) 0.32883(16) 0.0381(6) Uani 1 1 d . . . . .
O3B O 0.86417(19) 0.6925(4) 0.61698(16) 0.0369(6) Uani 1 1 d . . . . .
N1B N 0.8333(2) 0.6154(4) 0.48640(17) 0.0263(6) Uani 1 1 d . . . . .
N2B N 0.7939(2) 0.4749(4) 0.43732(17) 0.0264(6) Uani 1 1 d . . . . .
N3B N 0.6949(2) 0.4654(4) 0.64798(17) 0.0252(6) Uani 1 1 d D . . . .
H3NB H 0.737(2) 0.514(5) 0.6867(17) 0.016(9) Uiso 1 1 d D . . . .
C1B C 0.3119(3) 0.4419(5) 0.3522(2) 0.0379(9) Uani 1 1 d . . . . .
H1BA H 0.260197 0.499125 0.311136 0.057 Uiso 1 1 calc R U . . .
H1BB H 0.328675 0.506192 0.401534 0.057 Uiso 1 1 calc R U . . .
H1BC H 0.291280 0.328600 0.360651 0.057 Uiso 1 1 calc R U . . .
C2B C 0.3976(3) 0.4292(5) 0.3267(2) 0.0318(8) Uani 1 1 d . . . . .
H2BA H 0.382573 0.361734 0.277761 0.038 Uiso 1 1 calc R U . . .
H2BB H 0.418810 0.542563 0.316952 0.038 Uiso 1 1 calc R U . . .
C3B C 0.5554(2) 0.3241(4) 0.3851(2) 0.0265(7) Uani 1 1 d . . . . .
C4B C 0.6206(2) 0.2331(4) 0.4577(2) 0.0249(7) Uani 1 1 d . . . . .
H4BA H 0.592564 0.119461 0.459323 0.030 Uiso 1 1 calc R U . . .
C5B C 0.7200(2) 0.2062(5) 0.4515(2) 0.0270(7) Uani 1 1 d . . . . .
H5BA H 0.751714 0.107995 0.483669 0.032 Uiso 1 1 calc R U . . .
H5BB H 0.714199 0.185247 0.395966 0.032 Uiso 1 1 calc R U . . .
C6B C 0.7761(2) 0.3618(4) 0.4812(2) 0.0253(7) Uani 1 1 d . . . . .
C7B C 0.8011(2) 0.4125(4) 0.5658(2) 0.0252(7) Uani 1 1 d . . . . .
C9B C 0.8365(2) 0.5916(4) 0.5629(2) 0.0262(7) Uani 1 1 d . . . . .
C10B C 0.8806(2) 0.3063(5) 0.6235(2) 0.0317(8) Uani 1 1 d . . . . .
H10A H 0.892688 0.345666 0.677571 0.048 Uiso 1 1 calc R U . . .
H10B H 0.938620 0.317688 0.610580 0.048 Uiso 1 1 calc R U . . .
H10C H 0.861154 0.187806 0.619166 0.048 Uiso 1 1 calc R U . . .
C11B C 0.8544(2) 0.7612(4) 0.4506(2) 0.0273(7) Uani 1 1 d . . . . .
C12B C 0.8175(3) 0.7790(5) 0.3691(2) 0.0362(8) Uani 1 1 d . . . . .
H12B H 0.778482 0.693189 0.337414 0.043 Uiso 1 1 calc R U . . .
C13B C 0.8379(3) 0.9225(6) 0.3343(3) 0.0464(10) Uani 1 1 d . . . . .
H13B H 0.812272 0.934363 0.278530 0.056 Uiso 1 1 calc R U . . .
C14B C 0.8945(3) 1.0480(6) 0.3789(3) 0.0450(10) Uani 1 1 d . . . . .
H14B H 0.908531 1.145303 0.354321 0.054 Uiso 1 1 calc R U . . .
C15B C 0.9309(3) 1.0303(5) 0.4604(3) 0.0402(9) Uani 1 1 d . . . . .
H15B H 0.969635 1.116832 0.491726 0.048 Uiso 1 1 calc R U . . .
C21B C 0.7085(2) 0.4032(4) 0.58101(19) 0.0236(6) Uani 1 1 d . . . . .
C22B C 0.6289(2) 0.3231(4) 0.53346(19) 0.0234(6) Uani 1 1 d . . . . .
C23B C 0.5600(2) 0.3326(4) 0.57317(19) 0.0242(6) Uani 1 1 d . . . . .
C24B C 0.4681(2) 0.2686(4) 0.5572(2) 0.0262(7) Uani 1 1 d . . . . .
H24B H 0.438009 0.204574 0.510767 0.031 Uiso 1 1 calc R U . . .
C25B C 0.4224(2) 0.3002(5) 0.6100(2) 0.0316(8) Uani 1 1 d . . . . .
H25B H 0.360355 0.256360 0.600089 0.038 Uiso 1 1 calc R U . . .
C26B C 0.4662(3) 0.3967(5) 0.6787(2) 0.0316(8) Uani 1 1 d . . . . .
H26B H 0.432146 0.419959 0.713224 0.038 Uiso 1 1 calc R U . . .
C27B C 0.5573(3) 0.4580(5) 0.6970(2) 0.0298(7) Uani 1 1 d . . . . .
H27B H 0.587014 0.521632 0.743634 0.036 Uiso 1 1 calc R U . . .
C28B C 0.6040(2) 0.4227(4) 0.64410(19) 0.0246(6) Uani 1 1 d . . . . .
C16B C 0.9114(2) 0.8882(5) 0.4969(2) 0.0318(8) Uani 1 1 d . . . . .
H16B H 0.936643 0.877385 0.552779 0.038 Uiso 1 1 calc R U . . .

loop_
_atom_site_aniso_label
_atom_site_aniso_U_11
_atom_site_aniso_U_22
_atom_site_aniso_U_33
_atom_site_aniso_U_23
_atom_site_aniso_U_13
_atom_site_aniso_U_12
O1A 0.0244(11) 0.0289(14) 0.0283(12) -0.0023(9) 0.0110(9) 0.0026(9)
O2A 0.0270(12) 0.0349(15) 0.0272(12) -0.0021(10) 0.0064(10) -0.0005(10)
O3A 0.0325(12) 0.0274(13) 0.0309(12) 0.0068(10) 0.0098(10) -0.0017(10)
N1A 0.0234(13) 0.0187(14) 0.0283(14) 0.0029(11) 0.0110(11) -0.0005(10)
N2A 0.0256(13) 0.0190(14) 0.0271(13) 0.0017(10) 0.0101(11) -0.0014(10)
N3A 0.0249(14) 0.0246(15) 0.0257(14) 0.0028(11) 0.0079(11) 0.0008(11)
C1A 0.038(2) 0.040(2) 0.046(2) 0.0013(17) 0.0241(18) 0.0061(16)
C2A 0.0313(18) 0.0286(19) 0.0312(17) -0.0043(14) 0.0151(14) 0.0017(14)
C3A 0.0238(15) 0.0174(15) 0.0256(15) 0.0048(12) 0.0082(12) 0.0024(11)
C4A 0.0225(15) 0.0170(16) 0.0275(16) 0.0022(12) 0.0101(12) 0.0031(11)
C5A 0.0234(15) 0.0176(16) 0.0313(17) 0.0024(12) 0.0104(13) 0.0026(11)
C6A 0.0218(15) 0.0201(16) 0.0280(16) 0.0025(12) 0.0106(13) 0.0027(12)
C7A 0.0223(15) 0.0208(17) 0.0251(15) 0.0013(12) 0.0093(12) -0.0001(12)
C8A 0.0243(15) 0.0201(17) 0.0293(16) 0.0025(12) 0.0119(13) 0.0021(12)
C9A 0.0304(17) 0.0282(19) 0.0336(18) -0.0021(14) 0.0145(14) 0.0018(13)
C11A 0.0230(15) 0.0177(16) 0.0330(17) -0.0029(12) 0.0147(13) -0.0016(11)
C12A 0.0333(18) 0.031(2) 0.0313(17) -0.0045(14) 0.0144(15) -0.0095(14)
C13A 0.036(2) 0.035(2) 0.042(2) -0.0094(16) 0.0157(17) -0.0076(15)
C14A 0.0277(18) 0.029(2) 0.053(2) -0.0065(16) 0.0183(17) -0.0054(14)
C15A 0.0275(17) 0.0195(18) 0.052(2) 0.0048(15) 0.0188(16) -0.0017(13)
C16A 0.0252(16) 0.0229(17) 0.0368(18) 0.0045(14) 0.0138(14) 0.0007(13)
C21A 0.0232(15) 0.0171(15) 0.0277(15) 0.0003(12) 0.0084(13) 0.0003(11)
C22A 0.0201(14) 0.0159(15) 0.0268(15) 0.0003(12) 0.0081(12) 0.0005(11)
C23A 0.0241(15) 0.0167(15) 0.0298(16) -0.0022(12) 0.0085(13) -0.0001(12)
C24A 0.0263(16) 0.0185(16) 0.0339(17) -0.0007(13) 0.0107(13) -0.0021(12)
C25A 0.0244(16) 0.0274(19) 0.0388(19) -0.0043(14) 0.0133(14) -0.0024(13)
C26A 0.0232(16) 0.027(2) 0.0378(19) -0.0040(14) 0.0032(14) 0.0004(13)
C27A 0.0290(17) 0.0227(18) 0.0338(18) -0.0006(13) 0.0054(14) 0.0013(13)
C28A 0.0244(15) 0.0202(16) 0.0282(16) -0.0017(13) 0.0080(13) -0.0014(12)
O1B 0.0285(12) 0.0316(14) 0.0293(12) 0.0028(10) 0.0077(10) 0.0070(10)
O2B 0.0433(15) 0.0409(17) 0.0325(13) 0.0080(11) 0.0162(12) 0.0004(12)
O3B 0.0462(15) 0.0311(15) 0.0355(14) -0.0082(11) 0.0166(12) -0.0063(12)
N1B 0.0309(14) 0.0194(14) 0.0305(14) -0.0023(11) 0.0130(12) -0.0046(11)
N2B 0.0280(14) 0.0232(15) 0.0307(14) -0.0030(11) 0.0136(12) -0.0037(11)
N3B 0.0265(14) 0.0246(15) 0.0259(14) -0.0034(11) 0.0108(12) -0.0013(11)
C1B 0.0316(19) 0.036(2) 0.042(2) 0.0038(16) 0.0067(16) 0.0042(15)
C2B 0.0314(18) 0.031(2) 0.0268(17) 0.0021(14) 0.0019(14) 0.0014(14)
C3B 0.0297(17) 0.0205(17) 0.0297(17) -0.0023(13) 0.0106(14) -0.0026(13)
C4B 0.0271(16) 0.0193(17) 0.0291(16) 0.0006(12) 0.0107(13) 0.0007(12)
C5B 0.0279(16) 0.0219(17) 0.0342(18) -0.0022(13) 0.0144(14) 0.0003(13)
C6B 0.0237(15) 0.0228(17) 0.0316(17) -0.0018(13) 0.0121(13) 0.0014(12)
C7B 0.0255(16) 0.0208(17) 0.0312(17) 0.0014(13) 0.0122(13) -0.0016(12)
C9B 0.0258(16) 0.0226(18) 0.0319(17) -0.0006(13) 0.0121(14) 0.0000(12)
C10B 0.0274(17) 0.032(2) 0.0358(19) 0.0027(15) 0.0114(14) 0.0064(14)
C11B 0.0217(15) 0.0210(17) 0.0425(19) 0.0056(14) 0.0152(14) 0.0006(12)
C12B 0.039(2) 0.037(2) 0.038(2) 0.0007(16) 0.0197(16) -0.0066(16)
C13B 0.048(2) 0.047(3) 0.053(3) 0.013(2) 0.029(2) -0.0019(19)
C14B 0.039(2) 0.032(2) 0.076(3) 0.013(2) 0.034(2) 0.0038(17)
C15B 0.0272(18) 0.024(2) 0.073(3) 0.0008(18) 0.0227(19) -0.0011(14)
C21B 0.0250(16) 0.0190(16) 0.0285(16) -0.0003(12) 0.0114(13) 0.0016(12)
C22B 0.0266(15) 0.0181(16) 0.0268(16) 0.0018(12) 0.0108(13) 0.0025(12)
C23B 0.0252(15) 0.0182(16) 0.0287(16) 0.0041(12) 0.0087(13) 0.0009(12)
C24B 0.0263(16) 0.0206(17) 0.0314(17) 0.0057(13) 0.0094(13) 0.0001(12)
C25B 0.0254(16) 0.031(2) 0.041(2) 0.0097(15) 0.0153(15) 0.0031(13)
C26B 0.0345(18) 0.031(2) 0.0350(19) 0.0075(15) 0.0191(16) 0.0040(14)
C27B 0.0362(18) 0.0248(18) 0.0322(17) 0.0038(14) 0.0167(15) 0.0044(14)
C28B 0.0253(16) 0.0230(17) 0.0270(16) 0.0037(12) 0.0107(13) 0.0008(12)
C16B 0.0273(17) 0.0235(19) 0.046(2) -0.0006(15) 0.0137(15) -0.0013(13)

loop_
_atom_type_symbol
_atom_type_description
_atom_type_scat_dispersion_real
_atom_type_scat_dispersion_imag
_atom_type_scat_source
C C 0.0181 0.0091 'International Tables Vol C Tables 4.2.6.8 and 6.1.1.4'
H H 0.0000 0.0000 'International Tables Vol C Tables 4.2.6.8 and 6.1.1.4'
N N 0.0311 0.0180 'International Tables Vol C Tables 4.2.6.8 and 6.1.1.4'
O O 0.0492 0.0322 'International Tables Vol C Tables 4.2.6.8 and 6.1.1.4'

loop_
_geom_angle_atom_site_label_1
_geom_angle_atom_site_label_2
_geom_angle_atom_site_label_3
_geom_angle
_geom_angle_site_symmetry_1
_geom_angle_site_symmetry_3
_geom_angle_publ_flag
C3A O1A C2A 116.2(3) . . ?
C6A N1A N2A 107.1(3) . . ?
C8A N2A C11A 129.3(3) . . ?
C8A N2A N1A 112.3(3) . . ?
C11A N2A N1A 118.1(3) . . ?
C21A N3A C28A 108.3(3) . . ?
O1A C2A C1A 106.7(3) . . ?
O2A C3A O1A 123.9(3) . . ?
O2A C3A C4A 125.7(3) . . ?
O1A C3A C4A 110.4(3) . . ?
C22A C4A C3A 112.8(3) . . ?
C22A C4A C5A 111.2(3) . . ?
C3A C4A C5A 110.8(3) . . ?
C6A C5A C4A 108.8(3) . . ?
N1A C6A C5A 124.7(3) . . ?
N1A C6A C7A 114.0(3) . . ?
C5A C6A C7A 120.4(3) . . ?
C21A C7A C6A 105.1(3) . . ?
C21A C7A C8A 115.1(3) . . ?
C6A C7A C8A 100.0(3) . . ?
C21A C7A C9A 112.5(3) . . ?
C6A C7A C9A 114.9(3) . . ?
C8A C7A C9A 108.7(3) . . ?
O3A C8A N2A 126.4(3) . . ?
O3A C8A C7A 127.2(3) . . ?
N2A C8A C7A 106.4(3) . . ?
C12A C11A C16A 120.2(3) . . ?
C12A C11A N2A 119.0(3) . . ?
C16A C11A N2A 120.8(3) . . ?
C11A C12A C13A 119.9(4) . . ?
C14A C13A C12A 120.4(4) . . ?
C15A C14A C13A 118.9(3) . . ?
C14A C15A C16A 121.6(3) . . ?
C15A C16A C11A 118.9(3) . . ?
C22A C21A N3A 110.7(3) . . ?
C22A C21A C7A 125.3(3) . . ?
N3A C21A C7A 123.8(3) . . ?
C21A C22A C23A 106.4(3) . . ?
C21A C22A C4A 124.3(3) . . ?
C23A C22A C4A 129.1(3) . . ?
C24A C23A C28A 118.8(3) . . ?
C24A C23A C22A 134.7(3) . . ?
C28A C23A C22A 106.5(3) . . ?
C25A C24A C23A 118.5(3) . . ?
C24A C25A C26A 121.9(3) . . ?
C27A C26A C25A 120.7(3) . . ?
C26A C27A C28A 117.6(3) . . ?
N3A C28A C27A 129.4(3) . . ?
N3A C28A C23A 108.1(3) . . ?
C27A C28A C23A 122.4(3) . . ?
C3B O1B C2B 117.7(3) . . ?
C9B N1B C11B 129.4(3) . . ?
C9B N1B N2B 112.4(3) . . ?
C11B N1B N2B 118.0(3) . . ?
C6B N2B N1B 107.1(3) . . ?
C28B N3B C21B 108.0(3) . . ?
O1B C2B C1B 105.4(3) . . ?
O2B C3B O1B 124.5(3) . . ?
O2B C3B C4B 125.8(3) . . ?
O1B C3B C4B 109.8(3) . . ?
C22B C4B C3B 112.5(3) . . ?
C22B C4B C5B 110.5(3) . . ?
C3B C4B C5B 110.6(3) . . ?
C6B C5B C4B 107.4(3) . . ?
N2B C6B C5B 124.8(3) . . ?
N2B C6B C7B 114.2(3) . . ?
C5B C6B C7B 120.2(3) . . ?
C6B C7B C21B 104.6(3) . . ?
C6B C7B C9B 100.5(3) . . ?
C21B C7B C9B 113.9(3) . . ?
C6B C7B C10B 113.9(3) . . ?
C21B C7B C10B 113.5(3) . . ?
C9B C7B C10B 109.7(3) . . ?
O3B C9B N1B 126.6(3) . . ?
O3B C9B C7B 127.6(3) . . ?
N1B C9B C7B 105.7(3) . . ?
C12B C11B C16B 119.9(3) . . ?
C12B C11B N1B 119.8(3) . . ?
C16B C11B N1B 120.3(3) . . ?
C13B C12B C11B 119.6(4) . . ?
C14B C13B C12B 121.3(4) . . ?
C13B C14B C15B 118.9(4) . . ?
C16B C15B C14B 121.1(4) . . ?
C22B C21B N3B 110.7(3) . . ?
C22B C21B C7B 124.8(3) . . ?
N3B C21B C7B 124.4(3) . . ?
C21B C22B C23B 106.5(3) . . ?
C21B C22B C4B 124.8(3) . . ?
C23B C22B C4B 128.6(3) . . ?
C24B C23B C28B 119.2(3) . . ?
C24B C23B C22B 134.2(3) . . ?
C28B C23B C22B 106.5(3) . . ?
C25B C24B C23B 118.7(3) . . ?
C24B C25B C26B 121.0(3) . . ?
C27B C26B C25B 121.6(3) . . ?
C26B C27B C28B 117.1(3) . . ?
N3B C28B C27B 129.5(3) . . ?
N3B C28B C23B 108.3(3) . . ?
C27B C28B C23B 122.2(3) . . ?
C15B C16B C11B 119.2(4) . . ?

loop_
_geom_bond_atom_site_label_1
_geom_bond_atom_site_label_2
_geom_bond_distance
_geom_bond_site_symmetry_2
_geom_bond_publ_flag
O1A C3A 1.333(4) . ?
O1A C2A 1.453(4) . ?
O2A C3A 1.210(4) . ?
O3A C8A 1.229(4) . ?
N1A C6A 1.283(4) . ?
N1A N2A 1.425(4) . ?
N2A C8A 1.365(4) . ?
N2A C11A 1.416(4) . ?
N3A C21A 1.376(4) . ?
N3A C28A 1.380(4) . ?
C1A C2A 1.510(5) . ?
C3A C4A 1.527(4) . ?
C4A C22A 1.511(4) . ?
C4A C5A 1.548(4) . ?
C5A C6A 1.489(4) . ?
C6A C7A 1.506(4) . ?
C7A C21A 1.500(4) . ?
C7A C8A 1.522(5) . ?
C7A C9A 1.537(5) . ?
C11A C12A 1.389(5) . ?
C11A C16A 1.394(5) . ?
C12A C13A 1.394(5) . ?
C13A C14A 1.390(6) . ?
C14A C15A 1.385(6) . ?
C15A C16A 1.390(5) . ?
C21A C22A 1.371(4) . ?
C22A C23A 1.446(4) . ?
C23A C24A 1.399(5) . ?
C23A C28A 1.419(5) . ?
C24A C25A 1.385(5) . ?
C25A C26A 1.400(5) . ?
C26A C27A 1.384(5) . ?
C27A C28A 1.392(5) . ?
O1B C3B 1.332(4) . ?
O1B C2B 1.452(4) . ?
O2B C3B 1.205(4) . ?
O3B C9B 1.219(4) . ?
N1B C9B 1.377(4) . ?
N1B C11B 1.414(4) . ?
N1B N2B 1.420(4) . ?
N2B C6B 1.285(4) . ?
N3B C28B 1.382(4) . ?
N3B C21B 1.385(4) . ?
C1B C2B 1.511(6) . ?
C3B C4B 1.519(5) . ?
C4B C22B 1.510(4) . ?
C4B C5B 1.547(4) . ?
C5B C6B 1.487(5) . ?
C6B C7B 1.496(5) . ?
C7B C21B 1.506(4) . ?
C7B C9B 1.526(5) . ?
C7B C10B 1.535(5) . ?
C11B C12B 1.388(5) . ?
C11B C16B 1.398(5) . ?
C12B C13B 1.386(6) . ?
C13B C14B 1.374(7) . ?
C14B C15B 1.389(7) . ?
C15B C16B 1.387(5) . ?
C21B C22B 1.364(5) . ?
C22B C23B 1.448(4) . ?
C23B C24B 1.401(5) . ?
C23B C28B 1.415(5) . ?
C24B C25B 1.376(5) . ?
C25B C26B 1.413(6) . ?
C26B C27B 1.378(5) . ?
C27B C28B 1.394(5) . ?

loop_
_geom_torsion_atom_site_label_1
_geom_torsion_atom_site_label_2
_geom_torsion_atom_site_label_3
_geom_torsion_atom_site_label_4
_geom_torsion
_geom_torsion_site_symmetry_1
_geom_torsion_site_symmetry_2
_geom_torsion_site_symmetry_3
_geom_torsion_site_symmetry_4
_geom_torsion_publ_flag
C6A N1A N2A C8A -3.4(3) . . . . ?
C6A N1A N2A C11A -177.3(3) . . . . ?
C3A O1A C2A C1A -178.9(3) . . . . ?
C2A O1A C3A O2A -4.1(5) . . . . ?
C2A O1A C3A C4A 178.8(3) . . . . ?
O2A C3A C4A C22A 132.8(3) . . . . ?
O1A C3A C4A C22A -50.1(4) . . . . ?
O2A C3A C4A C5A 7.5(4) . . . . ?
O1A C3A C4A C5A -175.4(3) . . . . ?
C22A C4A C5A C6A -37.8(4) . . . . ?
C3A C4A C5A C6A 88.4(3) . . . . ?
N2A N1A C6A C5A 169.4(3) . . . . ?
N2A N1A C6A C7A 0.5(4) . . . . ?
C4A C5A C6A N1A -107.1(4) . . . . ?
C4A C5A C6A C7A 61.1(4) . . . . ?
N1A C6A C7A C21A 121.7(3) . . . . ?
C5A C6A C7A C21A -47.7(4) . . . . ?
N1A C6A C7A C8A 2.1(3) . . . . ?
C5A C6A C7A C8A -167.3(3) . . . . ?
N1A C6A C7A C9A -114.1(3) . . . . ?
C5A C6A C7A C9A 76.5(4) . . . . ?
C11A N2A C8A O3A -4.3(5) . . . . ?
N1A N2A C8A O3A -177.3(3) . . . . ?
C11A N2A C8A C7A 177.7(3) . . . . ?
N1A N2A C8A C7A 4.7(3) . . . . ?
C21A C7A C8A O3A 66.1(4) . . . . ?
C6A C7A C8A O3A 178.1(3) . . . . ?
C9A C7A C8A O3A -61.1(4) . . . . ?
C21A C7A C8A N2A -115.9(3) . . . . ?
C6A C7A C8A N2A -3.9(3) . . . . ?
C9A C7A C8A N2A 116.9(3) . . . . ?
C8A N2A C11A C12A -162.0(3) . . . . ?
N1A N2A C11A C12A 10.7(4) . . . . ?
C8A N2A C11A C16A 18.8(5) . . . . ?
N1A N2A C11A C16A -168.5(3) . . . . ?
C16A C11A C12A C13A 0.5(5) . . . . ?
N2A C11A C12A C13A -178.7(3) . . . . ?
C11A C12A C13A C14A -0.8(6) . . . . ?
C12A C13A C14A C15A 0.5(6) . . . . ?
C13A C14A C15A C16A 0.0(5) . . . . ?
C14A C15A C16A C11A -0.3(5) . . . . ?
C12A C11A C16A C15A 0.0(5) . . . . ?
N2A C11A C16A C15A 179.2(3) . . . . ?
C28A N3A C21A C22A 1.2(4) . . . . ?
C28A N3A C21A C7A -173.2(3) . . . . ?
C6A C7A C21A C22A 16.5(4) . . . . ?
C8A C7A C21A C22A 125.5(4) . . . . ?
C9A C7A C21A C22A -109.3(4) . . . . ?
C6A C7A C21A N3A -169.9(3) . . . . ?
C8A C7A C21A N3A -60.9(4) . . . . ?
C9A C7A C21A N3A 64.3(4) . . . . ?
N3A C21A C22A C23A -1.2(4) . . . . ?
C7A C21A C22A C23A 173.2(3) . . . . ?
N3A C21A C22A C4A -176.6(3) . . . . ?
C7A C21A C22A C4A -2.3(5) . . . . ?
C3A C4A C22A C21A -111.9(4) . . . . ?
C5A C4A C22A C21A 13.3(4) . . . . ?
C3A C4A C22A C23A 73.7(4) . . . . ?
C5A C4A C22A C23A -161.2(3) . . . . ?
C21A C22A C23A C24A -176.9(4) . . . . ?
C4A C22A C23A C24A -1.7(6) . . . . ?
C21A C22A C23A C28A 0.7(4) . . . . ?
C4A C22A C23A C28A 175.9(3) . . . . ?
C28A C23A C24A C25A -0.9(5) . . . . ?
C22A C23A C24A C25A 176.4(4) . . . . ?
C23A C24A C25A C26A 1.5(5) . . . . ?
C24A C25A C26A C27A -0.5(6) . . . . ?
C25A C26A C27A C28A -1.0(5) . . . . ?
C21A N3A C28A C27A 177.8(4) . . . . ?
C21A N3A C28A C23A -0.7(4) . . . . ?
C26A C27A C28A N3A -176.8(3) . . . . ?
C26A C27A C28A C23A 1.6(5) . . . . ?
C24A C23A C28A N3A 178.1(3) . . . . ?
C22A C23A C28A N3A 0.0(4) . . . . ?
C24A C23A C28A C27A -0.6(5) . . . . ?
C22A C23A C28A C27A -178.6(3) . . . . ?
C9B N1B N2B C6B -2.7(4) . . . . ?
C11B N1B N2B C6B -176.7(3) . . . . ?
C3B O1B C2B C1B -178.3(3) . . . . ?
C2B O1B C3B O2B -0.2(5) . . . . ?
C2B O1B C3B C4B -178.6(3) . . . . ?
O2B C3B C4B C22B 126.2(4) . . . . ?
O1B C3B C4B C22B -55.4(4) . . . . ?
O2B C3B C4B C5B 2.0(5) . . . . ?
O1B C3B C4B C5B -179.6(3) . . . . ?
C22B C4B C5B C6B -40.1(4) . . . . ?
C3B C4B C5B C6B 85.2(3) . . . . ?
N1B N2B C6B C5B 169.4(3) . . . . ?
N1B N2B C6B C7B 0.3(4) . . . . ?
C4B C5B C6B N2B -103.9(4) . . . . ?
C4B C5B C6B C7B 64.6(4) . . . . ?
N2B C6B C7B C21B 120.2(3) . . . . ?
C5B C6B C7B C21B -49.5(4) . . . . ?
N2B C6B C7B C9B 1.9(4) . . . . ?
C5B C6B C7B C9B -167.8(3) . . . . ?
N2B C6B C7B C10B -115.4(3) . . . . ?
C5B C6B C7B C10B 74.9(4) . . . . ?
C11B N1B C9B O3B -4.7(6) . . . . ?
N2B N1B C9B O3B -177.8(3) . . . . ?
C11B N1B C9B C7B 176.9(3) . . . . ?
N2B N1B C9B C7B 3.8(4) . . . . ?
C6B C7B C9B O3B 178.4(3) . . . . ?
C21B C7B C9B O3B 67.1(5) . . . . ?
C10B C7B C9B O3B -61.3(4) . . . . ?
C6B C7B C9B N1B -3.2(3) . . . . ?
C21B C7B C9B N1B -114.5(3) . . . . ?
C10B C7B C9B N1B 117.1(3) . . . . ?
C9B N1B C11B C12B -158.3(3) . . . . ?
N2B N1B C11B C12B 14.5(5) . . . . ?
C9B N1B C11B C16B 21.1(5) . . . . ?
N2B N1B C11B C16B -166.0(3) . . . . ?
C16B C11B C12B C13B 0.3(6) . . . . ?
N1B C11B C12B C13B 179.7(3) . . . . ?
C11B C12B C13B C14B 0.3(6) . . . . ?
C12B C13B C14B C15B -0.6(6) . . . . ?
C13B C14B C15B C16B 0.5(6) . . . . ?
C28B N3B C21B C22B 0.7(4) . . . . ?
C28B N3B C21B C7B -175.3(3) . . . . ?
C6B C7B C21B C22B 15.4(4) . . . . ?
C9B C7B C21B C22B 124.2(4) . . . . ?
C10B C7B C21B C22B -109.3(4) . . . . ?
C6B C7B C21B N3B -169.2(3) . . . . ?
C9B C7B C21B N3B -60.4(4) . . . . ?
C10B C7B C21B N3B 66.1(4) . . . . ?
N3B C21B C22B C23B -0.8(4) . . . . ?
C7B C21B C22B C23B 175.2(3) . . . . ?
N3B C21B C22B C4B -176.8(3) . . . . ?
C7B C21B C22B C4B -0.8(5) . . . . ?
C3B C4B C22B C21B -110.4(4) . . . . ?
C5B C4B C22B C21B 13.8(5) . . . . ?
C3B C4B C22B C23B 74.5(4) . . . . ?
C5B C4B C22B C23B -161.3(3) . . . . ?
C21B C22B C23B C24B -176.3(4) . . . . ?
C4B C22B C23B C24B -0.5(6) . . . . ?
C21B C22B C23B C28B 0.6(4) . . . . ?
C4B C22B C23B C28B 176.4(3) . . . . ?
C28B C23B C24B C25B 2.1(5) . . . . ?
C22B C23B C24B C25B 178.7(4) . . . . ?
C23B C24B C25B C26B 0.7(5) . . . . ?
C24B C25B C26B C27B -2.2(6) . . . . ?
C25B C26B C27B C28B 0.9(5) . . . . ?
C21B N3B C28B C27B -179.4(4) . . . . ?
C21B N3B C28B C23B -0.2(4) . . . . ?
C26B C27B C28B N3B -178.9(3) . . . . ?
C26B C27B C28B C23B 2.0(5) . . . . ?
C24B C23B C28B N3B 177.2(3) . . . . ?
C22B C23B C28B N3B -0.3(4) . . . . ?
C24B C23B C28B C27B -3.5(5) . . . . ?
C22B C23B C28B C27B 179.0(3) . . . . ?
C14B C15B C16B C11B 0.0(6) . . . . ?
C12B C11B C16B C15B -0.4(5) . . . . ?
N1B C11B C16B C15B -179.8(3) . . . . ?
